data_1556082
loop_
_publ_author_name
'Wei, Jinhu'
'Cao, Bei'
'Tse, Chun-Wai'
'Chang, Xiao-Yong'
'Zhou, Cong-Ying'
'Che, Chi-Ming'

_publ_section_title
;
 Chiral cis-iron(ii) complexes with metal- and ligand-centered chirality
 for highly regio- and enantioselective alkylation of N-heteroaromatics
;
_journal_issue 3
_journal_name_full 'Chemical Science'
_journal_page_first 684
_journal_page_last 693
_journal_paper_doi 10.1039/C9SC04858H
_journal_volume 11
_journal_year 2020
_chemical_absolute_configuration ad
_chemical_formula_moiety 'C24 H26 N3 O'
_chemical_formula_sum 'C24 H26 N3 O'
_chemical_formula_weight 372.48
_space_group_crystal_system monoclinic
_space_group_IT_number 5
_space_group_name_Hall 'C 2y'
_space_group_name_H-M_alt 'C 1 2 1'
_atom_sites_solution_hydrogens geom
_atom_sites_solution_primary direct
_audit_creation_date 2015-10-04
_audit_creation_method
;
Olex2 1.2
(compiled 2015.01.26 svn.r3150 for OlexSys, GUI svn.r4998)
;
_audit_update_record
;
2016-11-01 deposited with the CCDC.	2019-11-25 downloaded from the CCDC.
;
_cell_angle_alpha 90
_cell_angle_beta 91.7710(10)
_cell_angle_gamma 90
_cell_formula_units_Z 4
_cell_length_a 21.5973(8)
_cell_length_b 5.0981(2)
_cell_length_c 17.5377(7)
_cell_measurement_reflns_used 3976
_cell_measurement_temperature 100
_cell_measurement_theta_max 67.78
_cell_measurement_theta_min 8.94
_cell_volume 1930.07(13)
_computing_molecular_graphics 'Olex2 (Dolomanov et al., 2009)'
_computing_publication_material 'Olex2 (Dolomanov et al., 2009)'
_computing_structure_refinement 'ShelXL (Sheldrick, 2008)'
_computing_structure_solution 'XT (Sheldrick, 2015)'
_diffrn_ambient_temperature 100
_diffrn_measured_fraction_theta_full 0.988
_diffrn_measured_fraction_theta_max 0.983
_diffrn_measurement_device_type 'Bruker APEX-II CCD'
_diffrn_measurement_method '\f and \w scans'
_diffrn_radiation_type CuK\a
_diffrn_radiation_wavelength 1.54178
_diffrn_reflns_av_R_equivalents 0.0374
_diffrn_reflns_av_unetI/netI 0.0342
_diffrn_reflns_Laue_measured_fraction_full 0.988
_diffrn_reflns_Laue_measured_fraction_max 0.983
_diffrn_reflns_limit_h_max 25
_diffrn_reflns_limit_h_min -25
_diffrn_reflns_limit_k_max 6
_diffrn_reflns_limit_k_min -6
_diffrn_reflns_limit_l_max 20
_diffrn_reflns_limit_l_min -21
_diffrn_reflns_number 12271
_diffrn_reflns_point_group_measured_fraction_full 0.965
_diffrn_reflns_point_group_measured_fraction_max 0.959
_diffrn_reflns_theta_full 67.679
_diffrn_reflns_theta_max 67.965
_diffrn_reflns_theta_min 2.521
_diffrn_standards_number 0
_exptl_absorpt_coefficient_mu 0.621
_exptl_absorpt_correction_T_max 0.7530
_exptl_absorpt_correction_T_min 0.6347
_exptl_absorpt_correction_type multi-scan
_exptl_absorpt_process_details
;
SADABS-2012/1 (Bruker,2012) was used for absorption correction.
wR2(int) was 0.0714 before and 0.0452 after correction.
The Ratio of minimum to maximum transmission is 0.8429.
The \l/2 correction factor is 0.0015.
;
_exptl_crystal_colour colourless
_exptl_crystal_colour_primary colourless
_exptl_crystal_density_diffrn 1.282
_exptl_crystal_description needle
_exptl_crystal_F_000 796
_exptl_crystal_size_max 0.3
_exptl_crystal_size_mid 0.15
_exptl_crystal_size_min 0.15
_refine_diff_density_max 0.145
_refine_diff_density_min -0.441
_refine_diff_density_rms 0.041
_refine_ls_abs_structure_details
;
 Flack x determined using 1422 quotients [(I+)-(I-)]/[(I+)+(I-)]
 (Parsons and Flack (2004), Acta Cryst. A60, s61).
;
_refine_ls_abs_structure_Flack -0.05(7)
_refine_ls_extinction_method none
_refine_ls_goodness_of_fit_ref 1.048
_refine_ls_hydrogen_treatment constr
_refine_ls_matrix_type full
_refine_ls_number_parameters 256
_refine_ls_number_reflns 3358
_refine_ls_number_restraints 1
_refine_ls_restrained_S_all 1.048
_refine_ls_R_factor_all 0.0302
_refine_ls_R_factor_gt 0.0302
_refine_ls_shift/su_max 0.001
_refine_ls_shift/su_mean 0.000
_refine_ls_structure_factor_coef Fsqd
_refine_ls_weighting_details 'w=1/[\s^2^(Fo^2^)+(0.0383P)^2^+1.2022P] where P=(Fo^2^+2Fc^2^)/3'
_refine_ls_weighting_scheme calc
_refine_ls_wR_factor_gt 0.0798
_refine_ls_wR_factor_ref 0.0799
_reflns_Friedel_coverage 0.739
_reflns_Friedel_fraction_full 0.935
_reflns_Friedel_fraction_max 0.927
_reflns_number_gt 3351
_reflns_number_total 3358
_reflns_threshold_expression 'I > 2\s(I)'
_cod_data_source_file c9sc04858h2.cif
_cod_data_source_block cxy290m
_cod_depositor_comments
;Adding full bibliography for 1556080--1556083.cif.

 Adding full bibliography for 1556080--1556083.cif.
;
_cod_database_code 1556082
_shelxl_version_number 2013-4
_shelx_space_group_comment
;
The symmetry employed for this shelxl refinement is uniquely defined
by the following loop, which should always be used as a source of
symmetry information in preference to the above space-group names.
They are only intended as comments.
;
_olex2_refinement_description
;
1. Fixed Uiso
 At 1.2 times of:
  All C(H) groups, All C(H,H) groups, All N(H) groups
 At 1.5 times of:
  All C(H,H,H) groups
2.a Ternary CH refined with riding coordinates:
 C11(H11)
2.b Secondary CH2 refined with riding coordinates:
 C13(H13A,H13B), C18(H18A,H18B)
2.c Aromatic/amide H refined with riding coordinates:
 N1(H1), N2(H2), C3(H3), C4(H4), C5(H5), C16(H16), C17(H17), C20(H20),
 C21(H21), C22(H22), C23(H23), C24(H24)
2.d Idealised Me refined as rotating group:
 C7(H7A,H7B,H7C), C10(H10A,H10B,H10C), C12(H12A,H12B,H12C)
;
_olex2_submission_special_instructions 'No special instructions were received'

loop_
_space_group_symop_operation_xyz
'x, y, z'
'-x, y, -z'
'x+1/2, y+1/2, z'
'-x+1/2, y+1/2, -z'

loop_
_atom_site_label
_atom_site_type_symbol
_atom_site_fract_x
_atom_site_fract_y
_atom_site_fract_z
_atom_site_U_iso_or_equiv
_atom_site_adp_type
_atom_site_occupancy
_atom_site_site_symmetry_order
_atom_site_calc_flag
_atom_site_refinement_flags_posn
O1 O 0.26164(6) 0.9587(3) 0.15396(8) 0.0201(3) Uani 1 1 d .
N1 N 0.19274(7) 0.3961(3) 0.23350(9) 0.0148(3) Uani 1 1 d .
H1 H 0.2199 0.2940 0.2117 0.018 Uiso 1 1 calc R
N2 N 0.35578(7) 0.4821(4) 0.06477(9) 0.0192(4) Uani 1 1 d .
H2 H 0.3312 0.3809 0.0367 0.023 Uiso 1 1 calc R
N3 N 0.39025(8) 0.7879(4) 0.14667(9) 0.0184(4) Uani 1 1 d .
C1 C 0.17889(8) 0.3943(4) 0.31016(10) 0.0152(4) Uani 1 1 d .
C2 C 0.20386(9) 0.2376(4) 0.36881(11) 0.0177(4) Uani 1 1 d .
C3 C 0.18241(10) 0.2873(5) 0.44109(11) 0.0213(4) Uani 1 1 d .
H3 H 0.1977 0.1847 0.4828 0.026 Uiso 1 1 calc R
C4 C 0.13864(10) 0.4852(5) 0.45453(11) 0.0223(4) Uani 1 1 d .
H4 H 0.1256 0.5143 0.5051 0.027 Uiso 1 1 calc R
C5 C 0.11433(9) 0.6378(4) 0.39601(11) 0.0197(4) Uani 1 1 d .
H5 H 0.0849 0.7712 0.4056 0.024 Uiso 1 1 calc R
C6 C 0.13438(9) 0.5904(4) 0.32166(11) 0.0159(4) Uani 1 1 d .
C7 C 0.25056(9) 0.0278(4) 0.35308(11) 0.0208(4) Uani 1 1 d .
H7A H 0.2323 -0.1007 0.3175 0.031 Uiso 1 1 calc GR
H7B H 0.2629 -0.0599 0.4009 0.031 Uiso 1 1 calc GR
H7C H 0.2871 0.1072 0.3306 0.031 Uiso 1 1 calc GR
C8 C 0.12037(9) 0.7088(4) 0.24851(11) 0.0160(4) Uani 1 1 d .
C9 C 0.15664(8) 0.5856(4) 0.19681(10) 0.0146(4) Uani 1 1 d .
C10 C 0.07559(9) 0.9274(4) 0.23305(11) 0.0200(4) Uani 1 1 d .
H10A H 0.0336 0.8681 0.2437 0.030 Uiso 1 1 calc GR
H10B H 0.0775 0.9803 0.1795 0.030 Uiso 1 1 calc GR
H10C H 0.0864 1.0771 0.2659 0.030 Uiso 1 1 calc GR
C11 C 0.16032(8) 0.6319(4) 0.11212(10) 0.0156(4) Uani 1 1 d .
H11 H 0.1495 0.8197 0.1021 0.019 Uiso 1 1 calc R
C12 C 0.11347(9) 0.4619(5) 0.06738(11) 0.0211(4) Uani 1 1 d .
H12A H 0.1223 0.2763 0.0774 0.032 Uiso 1 1 calc GR
H12B H 0.1166 0.4970 0.0127 0.032 Uiso 1 1 calc GR
H12C H 0.0715 0.5035 0.0834 0.032 Uiso 1 1 calc GR
C13 C 0.22541(9) 0.5845(4) 0.08272(10) 0.0166(4) Uani 1 1 d .
H13A H 0.2367 0.3984 0.0914 0.020 Uiso 1 1 calc R
H13B H 0.2249 0.6163 0.0270 0.020 Uiso 1 1 calc R
C14 C 0.27445(9) 0.7567(4) 0.12041(10) 0.0161(4) Uani 1 1 d .
C15 C 0.33917(9) 0.6724(4) 0.11223(10) 0.0164(4) Uani 1 1 d .
C16 C 0.41875(9) 0.4776(5) 0.06888(12) 0.0228(4) Uani 1 1 d .
H16 H 0.4439 0.3623 0.0406 0.027 Uiso 1 1 calc R
C17 C 0.44080(9) 0.6626(5) 0.11943(12) 0.0220(4) Uani 1 1 d .
H17 H 0.4830 0.6968 0.1329 0.026 Uiso 1 1 calc R
C18 C 0.39387(9) 0.9698(5) 0.21244(11) 0.0211(4) Uani 1 1 d .
H18A H 0.3537 1.0608 0.2173 0.025 Uiso 1 1 calc R
H18B H 0.4261 1.1038 0.2040 0.025 Uiso 1 1 calc R
C19 C 0.40942(9) 0.8196(4) 0.28507(11) 0.0167(4) Uani 1 1 d .
C20 C 0.36860(9) 0.6318(4) 0.31219(12) 0.0210(4) Uani 1 1 d .
H20 H 0.3306 0.5985 0.2852 0.025 Uiso 1 1 calc R
C21 C 0.38319(10) 0.4937(5) 0.37832(12) 0.0233(5) Uani 1 1 d .
H21 H 0.3550 0.3674 0.3968 0.028 Uiso 1 1 calc R
C22 C 0.43890(10) 0.5393(4) 0.41779(11) 0.0225(5) Uani 1 1 d .
H22 H 0.4490 0.4426 0.4628 0.027 Uiso 1 1 calc R
C23 C 0.47958(10) 0.7248(5) 0.39161(12) 0.0224(5) Uani 1 1 d .
H23 H 0.5176 0.7569 0.4187 0.027 Uiso 1 1 calc R
C24 C 0.46484(9) 0.8654(4) 0.32524(11) 0.0205(4) Uani 1 1 d .
H24 H 0.4929 0.9933 0.3074 0.025 Uiso 1 1 calc R

loop_
_atom_site_aniso_label
_atom_site_aniso_U_11
_atom_site_aniso_U_22
_atom_site_aniso_U_33
_atom_site_aniso_U_23
_atom_site_aniso_U_13
_atom_site_aniso_U_12
O1 0.0213(7) 0.0164(7) 0.0228(7) -0.0019(6) 0.0024(5) 0.0011(6)
N1 0.0155(7) 0.0155(8) 0.0136(7) 0.0005(7) 0.0017(6) 0.0024(7)
N2 0.0195(8) 0.0207(9) 0.0176(8) -0.0007(7) 0.0003(6) 0.0010(7)
N3 0.0182(8) 0.0198(9) 0.0173(8) 0.0036(7) -0.0008(6) 0.0001(7)
C1 0.0151(9) 0.0162(10) 0.0143(9) -0.0007(8) 0.0004(7) -0.0031(8)
C2 0.0187(10) 0.0173(10) 0.0170(9) 0.0012(8) -0.0019(7) -0.0045(8)
C3 0.0261(10) 0.0218(11) 0.0158(9) 0.0014(8) -0.0023(8) -0.0057(9)
C4 0.0286(10) 0.0240(11) 0.0145(9) -0.0038(9) 0.0030(8) -0.0068(10)
C5 0.0200(9) 0.0203(11) 0.0190(9) -0.0045(8) 0.0044(7) -0.0038(9)
C6 0.0149(9) 0.0159(10) 0.0170(9) -0.0009(8) 0.0006(7) -0.0057(8)
C7 0.0222(10) 0.0197(11) 0.0203(9) 0.0015(9) -0.0029(8) 0.0004(8)
C8 0.0144(9) 0.0161(10) 0.0175(9) -0.0011(8) 0.0015(7) -0.0022(8)
C9 0.0142(9) 0.0148(10) 0.0147(9) 0.0002(8) -0.0007(7) -0.0018(7)
C10 0.0178(9) 0.0188(11) 0.0237(10) 0.0003(9) 0.0026(7) 0.0016(8)
C11 0.0167(9) 0.0152(10) 0.0149(9) 0.0012(8) 0.0009(7) 0.0006(8)
C12 0.0218(9) 0.0247(11) 0.0166(9) 0.0009(9) -0.0019(7) -0.0024(9)
C13 0.0192(9) 0.0171(10) 0.0135(8) -0.0005(7) 0.0012(7) 0.0008(8)
C14 0.0197(10) 0.0169(11) 0.0119(8) 0.0032(8) 0.0029(7) 0.0007(8)
C15 0.0189(9) 0.0166(10) 0.0138(9) 0.0034(8) 0.0004(7) -0.0011(8)
C16 0.0212(9) 0.0253(11) 0.0222(10) 0.0021(9) 0.0048(8) 0.0070(9)
C17 0.0161(9) 0.0271(11) 0.0227(10) 0.0065(9) 0.0005(7) 0.0019(9)
C18 0.0236(10) 0.0184(10) 0.0210(10) 0.0008(9) -0.0050(8) -0.0013(9)
C19 0.0183(10) 0.0151(10) 0.0168(9) -0.0019(8) -0.0003(7) 0.0012(8)
C20 0.0187(9) 0.0219(11) 0.0223(10) -0.0006(9) -0.0031(7) -0.0019(9)
C21 0.0271(10) 0.0211(11) 0.0216(10) 0.0009(9) 0.0010(8) -0.0063(9)
C22 0.0278(11) 0.0240(12) 0.0156(9) 0.0011(9) -0.0025(8) -0.0003(9)
C23 0.0206(10) 0.0279(12) 0.0186(9) -0.0015(9) -0.0029(8) -0.0012(9)
C24 0.0190(10) 0.0227(11) 0.0198(9) 0.0005(9) 0.0000(7) -0.0036(8)

loop_
_atom_type_symbol
_atom_type_description
_atom_type_scat_dispersion_real
_atom_type_scat_dispersion_imag
_atom_type_scat_source
C C 0.0181 0.0091 'International Tables Vol C Tables 4.2.6.8 and 6.1.1.4'
H H 0.0000 0.0000 'International Tables Vol C Tables 4.2.6.8 and 6.1.1.4'
N N 0.0311 0.0180 'International Tables Vol C Tables 4.2.6.8 and 6.1.1.4'
O O 0.0492 0.0322 'International Tables Vol C Tables 4.2.6.8 and 6.1.1.4'

loop_
_geom_angle_atom_site_label_1
_geom_angle_atom_site_label_2
_geom_angle_atom_site_label_3
_geom_angle
C1 N1 H1 125.7
C1 N1 C9 108.62(15)
C9 N1 H1 125.7
C15 N2 H2 127.3
C15 N2 C16 105.48(18)
C16 N2 H2 127.3
C15 N3 C18 129.31(16)
C17 N3 C15 106.59(17)
C17 N3 C18 122.88(17)
N1 C1 C2 128.87(18)
N1 C1 C6 107.67(16)
C2 C1 C6 123.44(17)
C1 C2 C7 121.20(17)
C3 C2 C1 115.86(19)
C3 C2 C7 122.93(18)
C2 C3 H3 119.0
C2 C3 C4 121.96(19)
C4 C3 H3 119.0
C3 C4 H4 119.3
C5 C4 C3 121.48(18)
C5 C4 H4 119.3
C4 C5 H5 120.9
C4 C5 C6 118.14(19)
C6 C5 H5 120.9
C1 C6 C5 119.11(18)
C1 C6 C8 107.21(16)
C5 C6 C8 133.66(19)
C2 C7 H7A 109.5
C2 C7 H7B 109.5
C2 C7 H7C 109.5
H7A C7 H7B 109.5
H7A C7 H7C 109.5
H7B C7 H7C 109.5
C6 C8 C10 126.19(17)
C9 C8 C6 106.77(17)
C9 C8 C10 127.04(18)
N1 C9 C11 121.32(16)
C8 C9 N1 109.71(16)
C8 C9 C11 128.96(17)
C8 C10 H10A 109.5
C8 C10 H10B 109.5
C8 C10 H10C 109.5
H10A C10 H10B 109.5
H10A C10 H10C 109.5
H10B C10 H10C 109.5
C9 C11 H11 107.7
C9 C11 C12 111.22(15)
C9 C11 C13 112.56(15)
C12 C11 H11 107.7
C12 C11 C13 109.71(16)
C13 C11 H11 107.7
C11 C12 H12A 109.5
C11 C12 H12B 109.5
C11 C12 H12C 109.5
H12A C12 H12B 109.5
H12A C12 H12C 109.5
H12B C12 H12C 109.5
C11 C13 H13A 108.9
C11 C13 H13B 108.9
H13A C13 H13B 107.7
C14 C13 C11 113.52(16)
C14 C13 H13A 108.9
C14 C13 H13B 108.9
O1 C14 C13 122.27(17)
O1 C14 C15 121.48(18)
C15 C14 C13 116.22(17)
N2 C15 N3 110.99(17)
N2 C15 C14 123.15(18)
N3 C15 C14 125.68(18)
N2 C16 H16 124.8
N2 C16 C17 110.47(19)
C17 C16 H16 124.8
N3 C17 C16 106.46(18)
N3 C17 H17 126.8
C16 C17 H17 126.8
N3 C18 H18A 109.6
N3 C18 H18B 109.6
N3 C18 C19 110.12(17)
H18A C18 H18B 108.2
C19 C18 H18A 109.6
C19 C18 H18B 109.6
C20 C19 C18 120.49(17)
C24 C19 C18 120.44(18)
C24 C19 C20 119.07(18)
C19 C20 H20 119.8
C21 C20 C19 120.30(18)
C21 C20 H20 119.8
C20 C21 H21 119.9
C20 C21 C22 120.2(2)
C22 C21 H21 119.9
C21 C22 H22 120.0
C23 C22 C21 119.97(19)
C23 C22 H22 120.0
C22 C23 H23 120.0
C22 C23 C24 119.90(19)
C24 C23 H23 120.0
C19 C24 C23 120.51(19)
C19 C24 H24 119.7
C23 C24 H24 119.7

loop_
_geom_bond_atom_site_label_1
_geom_bond_atom_site_label_2
_geom_bond_distance
O1 C14 1.222(3)
N1 H1 0.8800
N1 C1 1.386(2)
N1 C9 1.387(3)
N2 H2 0.8800
N2 C15 1.335(3)
N2 C16 1.360(3)
N3 C15 1.374(3)
N3 C17 1.364(3)
N3 C18 1.480(3)
C1 C2 1.398(3)
C1 C6 1.406(3)
C2 C3 1.386(3)
C2 C7 1.501(3)
C3 H3 0.9500
C3 C4 1.408(3)
C4 H4 0.9500
C4 C5 1.379(3)
C5 H5 0.9500
C5 C6 1.407(3)
C6 C8 1.442(3)
C7 H7A 0.9800
C7 H7B 0.9800
C7 H7C 0.9800
C8 C9 1.369(3)
C8 C10 1.495(3)
C9 C11 1.508(3)
C10 H10A 0.9800
C10 H10B 0.9800
C10 H10C 0.9800
C11 H11 1.0000
C11 C12 1.530(3)
C11 C13 1.531(3)
C12 H12A 0.9800
C12 H12B 0.9800
C12 H12C 0.9800
C13 H13A 0.9900
C13 H13B 0.9900
C13 C14 1.512(3)
C14 C15 1.474(3)
C16 H16 0.9500
C16 C17 1.370(3)
C17 H17 0.9500
C18 H18A 0.9900
C18 H18B 0.9900
C18 C19 1.515(3)
C19 C20 1.395(3)
C19 C24 1.390(3)
C20 H20 0.9500
C20 C21 1.385(3)
C21 H21 0.9500
C21 C22 1.389(3)
C22 H22 0.9500
C22 C23 1.379(3)
C23 H23 0.9500
C23 C24 1.395(3)
C24 H24 0.9500
